data_8101675
loop_
_publ_author_name
'M. Kr\'olikowska'
'J. Garbarczyk'

_publ_section_title
;
Crystal structures of 1,4-di(1-imidazolyl)butane dihydrochloride, 
(C~10~H~16~N~4~)Cl~2~, and 1,4-di(1-imidazolyl)butane dihydrate, 
C~10~H~14~N~4~ &#x00B7; 2H~2~O
;
_journal_issue 1
_journal_name_full 'Zeitschrift f\"ur Kristallographie - New Crystal Structures'
_journal_page_first 103
_journal_page_last 104
_journal_volume 220
_journal_year 2005
_chemical_formula_moiety 'C10H14N4 &#x00B7; 2H2O'
_chemical_formula_sum 'C10 H18 N4 O2'
_chemical_formula_weight 226.28
_chemical_name_systematic ' 1,4-di(1-imidazolylbutan) dihydrate '
_space_group_IT_number 61
_symmetry_cell_setting orthorhombic
_symmetry_space_group_name_Hall '-P 2ac 2ab'
_symmetry_space_group_name_H-M 'P b c a'
_atom_sites_solution_hydrogens geom
_atom_sites_solution_primary direct
_atom_sites_solution_secondary difmap
_audit_creation_method SHELXL-97
_cell_angle_alpha 90.00
_cell_angle_beta 90.00
_cell_angle_gamma 90.00
_cell_formula_units_Z 4
_cell_length_a 14.775(3)
_cell_length_b 5.2220(10)
_cell_length_c 15.604(3)
_cell_measurement_temperature 293(2)
_cell_volume 1203.9(4)
_computing_structure_refinement 'SHELXL-97 (Sheldrick, 1997)'
_computing_structure_solution 'SHELXS-97 (Sheldrick, 1990)'
_diffrn_ambient_temperature 293(2)
_diffrn_measured_fraction_theta_full 0.800
_diffrn_measured_fraction_theta_max 0.801
_diffrn_measurement_device_type KM-4
_diffrn_measurement_method theta/2theta
_diffrn_radiation_monochromator graphite
_diffrn_radiation_source 'fine-focus sealed tube'
_diffrn_radiation_type CuK\a
_diffrn_radiation_wavelength 1.54178
_diffrn_reflns_av_R_equivalents -2.0820
_diffrn_reflns_av_sigmaI/netI 0.0421
_diffrn_reflns_limit_h_max 18
_diffrn_reflns_limit_h_min 0
_diffrn_reflns_limit_k_max 6
_diffrn_reflns_limit_k_min 0
_diffrn_reflns_limit_l_max 0
_diffrn_reflns_limit_l_min -19
_diffrn_reflns_number 1254
_diffrn_reflns_theta_full 80.68
_diffrn_reflns_theta_max 80.68
_diffrn_reflns_theta_min 5.67
_diffrn_standards_number 2
_exptl_absorpt_coefficient_mu 0.735
_exptl_crystal_colour colorless
_exptl_crystal_density_diffrn 1.248
_exptl_crystal_density_method 'not measured'
_exptl_crystal_description plate
_exptl_crystal_F_000 488
_exptl_crystal_size_max 0.35
_exptl_crystal_size_mid 0.25
_exptl_crystal_size_min 0.04
_refine_diff_density_max 0.339
_refine_diff_density_min -0.287
_refine_diff_density_rms 0.076
_refine_ls_extinction_coef 0.068(9)
_refine_ls_extinction_expression Fc^*^=kFc[1+0.001xFc^2^\l^3^/sin(2\q)]^-1/4^
_refine_ls_extinction_method SHELXL
_refine_ls_goodness_of_fit_ref 1.076
_refine_ls_hydrogen_treatment mixed
_refine_ls_matrix_type full
_refine_ls_number_parameters 86
_refine_ls_number_reflns 1253
_refine_ls_number_restraints 0
_refine_ls_restrained_S_all 1.076
_refine_ls_R_factor_all 0.1540
_refine_ls_R_factor_gt 0.0774
_refine_ls_shift/su_max 0.016
_refine_ls_shift/su_mean 0.002
_refine_ls_structure_factor_coef Fsqd
_refine_ls_weighting_details 'w=1/[\s^2^(Fo^2^)+(0.1523P)^2^+0.9934P] where P=(Fo^2^+2Fc^2^)/3'
_refine_ls_weighting_scheme calc
_refine_ls_wR_factor_gt 0.2224
_refine_ls_wR_factor_ref 0.3112
_reflns_number_gt 594
_reflns_number_total 1253
_reflns_threshold_expression >2sigma(I)
_cod_data_source_file 1267-1312.cff
_cod_data_source_block DIB
_cod_depositor_comments
;
The following automatic conversions were performed:

'_refine_ls_weighting_scheme' value 'calc
w=1/[\s^2^(Fo^2^)+(0.1523P)^2^+0.9934P] where P=(Fo^2^+2Fc^2^)/3' was
changed to 'calc'. New tag '_refine_ls_weighting_details' was
created. The value of the new tag was set to
'w=1/[\s^2^(Fo^2^)+(0.1523P)^2^+0.9934P] where P=(Fo^2^+2Fc^2^)/3'.

Automatic conversion script
Id: cif_fix_values 3143 2015-03-26 13:38:13Z robertas 
;
_cod_original_sg_symbol_H-M Pbca
_cod_database_code 8101675

loop_
_symmetry_equiv_pos_as_xyz
'x, y, z'
'-x+1/2, -y, z+1/2'
'-x, y+1/2, -z+1/2'
'x+1/2, -y+1/2, -z'
'-x, -y, -z'
'x-1/2, y, -z-1/2'
'x, -y-1/2, z-1/2'
'-x-1/2, y-1/2, z'

loop_
_atom_site_label
_atom_site_type_symbol
_atom_site_fract_x
_atom_site_fract_y
_atom_site_fract_z
_atom_site_U_iso_or_equiv
_atom_site_adp_type
_atom_site_occupancy
_atom_site_symmetry_multiplicity
_atom_site_Wyckoff_symbol
_atom_site_calc_flag
_atom_site_refinement_flags
_atom_site_disorder_assembly
_atom_site_disorder_group
N1 N 0.8949(2) 0.0464(6) 0.6729(2) 0.0579(10) Uani 1 8 c d . . .
C2 C 0.9127(3) -0.0278(10) 0.7533(3) 0.0616(12) Uani 1 8 c d . . .
H2 H 0.946(3) -0.186(9) 0.768(3) 0.071(13) Uiso 1 8 c d . . .
N3 N 0.8795(3) 0.1287(8) 0.8112(2) 0.0670(12) Uani 1 8 c d . . .
C4 C 0.8370(3) 0.3143(9) 0.7643(3) 0.0695(14) Uani 1 8 c d . . .
H4 H 0.8051 0.4632 0.7940 0.085 Uiso 1 8 c d R . .
C5 C 0.8458(3) 0.2686(8) 0.6791(3) 0.0660(13) Uani 1 8 c d . . .
H5 H 0.8276 0.3644 0.6263 0.068 Uiso 1 8 c d R . .
C6 C 0.9217(3) -0.0830(9) 0.5944(3) 0.0683(14) Uani 1 8 c d . . .
H6A H 0.8696 -0.1163 0.5595 0.080 Uiso 1 8 c d R . .
H6B H 0.9488 -0.2442 0.6092 0.080 Uiso 1 8 c d R . .
C7 C 0.9890(3) 0.0676(9) 0.5417(3) 0.0682(14) Uani 1 8 c d . . .
H7A H 0.9615 0.2278 0.5265 0.080 Uiso 1 8 c d R . .
H7B H 1.0414 0.0989 0.5766 0.080 Uiso 1 8 c d R . .
O O 0.7921(2) 0.4455(7) 0.4705(2) 0.0798(13) Uani 1 8 c d . . .
H1W H 0.821(5) 0.430(14) 0.410(5) 0.15(3) Uiso 1 8 c d . . .
H2W H 0.757(7) 0.647(18) 0.459(5) 0.16(3) Uiso 1 8 c d . . .

loop_
_atom_site_aniso_label
_atom_site_aniso_U_11
_atom_site_aniso_U_22
_atom_site_aniso_U_33
_atom_site_aniso_U_23
_atom_site_aniso_U_13
_atom_site_aniso_U_12
N1 0.063(2) 0.062(2) 0.0486(19) 0.0000(15) 0.0031(15) 0.0018(16)
C2 0.062(3) 0.069(3) 0.054(2) 0.002(2) -0.0003(18) 0.006(2)
N3 0.069(2) 0.074(2) 0.058(2) -0.0012(18) 0.0050(18) -0.0034(19)
C4 0.067(3) 0.072(3) 0.070(3) -0.001(2) 0.016(2) 0.006(2)
C5 0.063(3) 0.067(3) 0.068(3) 0.009(2) 0.009(2) 0.007(2)
C6 0.076(3) 0.077(3) 0.052(2) -0.007(2) 0.003(2) -0.006(2)
C7 0.075(3) 0.075(3) 0.054(3) -0.005(2) 0.006(2) -0.004(2)
O 0.096(3) 0.083(2) 0.061(2) 0.0029(16) 0.0054(18) -0.003(2)

loop_
_atom_type_symbol
_atom_type_description
_atom_type_scat_dispersion_real
_atom_type_scat_dispersion_imag
_atom_type_scat_source
C C 0.0181 0.0091 'International Tables Vol C Tables 4.2.6.8 and 6.1.1.4'
H H 0.0000 0.0000 'International Tables Vol C Tables 4.2.6.8 and 6.1.1.4'
N N 0.0311 0.0180 'International Tables Vol C Tables 4.2.6.8 and 6.1.1.4'
O O 0.0492 0.0322 'International Tables Vol C Tables 4.2.6.8 and 6.1.1.4'

loop_
_geom_angle_atom_site_label_1
_geom_angle_atom_site_label_2
_geom_angle_atom_site_label_3
_geom_angle
_geom_angle_site_symmetry_1
_geom_angle_site_symmetry_3
_geom_angle_publ_flag
C2 N1 C5 106.4(4) . . ?
C2 N1 C6 127.0(4) . . ?
C5 N1 C6 126.6(4) . . ?
N3 C2 N1 113.0(4) . . ?
N3 C2 H2 123(3) . . ?
N1 C2 H2 124(3) . . ?
C2 N3 C4 104.2(4) . . ?
C5 C4 N3 110.8(4) . . ?
C5 C4 H4 128.5 . . ?
N3 C4 H4 120.6 . . ?
C4 C5 N1 105.6(4) . . ?
C4 C5 H5 133.9 . . ?
N1 C5 H5 120.4 . . ?
N1 C6 C7 113.3(4) . . ?
N1 C6 H6A 110.1 . . ?
C7 C6 H6A 108.3 . . ?
N1 C6 H6B 108.6 . . ?
C7 C6 H6B 108.2 . . ?
H6A C6 H6B 108.2 . . ?
C6 C7 C7 111.4(5) . 5_756 ?
C6 C7 H7A 108.0 . . ?
C7 C7 H7A 106.6 5_756 . ?
C6 C7 H7B 108.1 . . ?
C7 C7 H7B 113.2 5_756 . ?
H7A C7 H7B 109.5 . . ?
H1W O H2W 97(6) . . ?

loop_
_geom_bond_atom_site_label_1
_geom_bond_atom_site_label_2
_geom_bond_distance
_geom_bond_site_symmetry_2
_geom_bond_publ_flag
N1 C2 1.340(5) . ?
N1 C5 1.372(5) . ?
N1 C6 1.453(5) . ?
C2 N3 1.313(6) . ?
C2 H2 0.99 . ?
N3 C4 1.366(6) . ?
C4 C5 1.357(6) . ?
C4 H4 1.0211 . ?
C5 H5 1.0014 . ?
C6 C7 1.512(6) . ?
C6 H6A 0.9600 . ?
C6 H6B 0.9600 . ?
C7 C7 1.515(8) 5_756 ?
C7 H7A 0.9600 . ?
C7 H7B 0.9601 . ?
O H1W 1.04(8) . ?
O H2W 1.19(10) . ?

loop_
_geom_torsion_atom_site_label_1
_geom_torsion_atom_site_label_2
_geom_torsion_atom_site_label_3
_geom_torsion_atom_site_label_4
_geom_torsion
_geom_torsion_site_symmetry_1
_geom_torsion_site_symmetry_2
_geom_torsion_site_symmetry_3
_geom_torsion_site_symmetry_4
_geom_torsion_publ_flag
C5 N1 C2 N3 -0.3(5) . . . . ?
C6 N1 C2 N3 -179.9(4) . . . . ?
N1 C2 N3 C4 0.5(5) . . . . ?
C2 N3 C4 C5 -0.5(5) . . . . ?
N3 C4 C5 N1 0.4(5) . . . . ?
C2 N1 C5 C4 -0.1(5) . . . . ?
C6 N1 C5 C4 179.6(4) . . . . ?
C2 N1 C6 C7 -113.6(5) . . . . ?
C5 N1 C6 C7 66.8(6) . . . . ?
N1 C6 C7 C7 -176.8(5) . . . 5_756 ?
